data_2233530
loop_
_publ_author_name
'Kang, Sung Kwon'
'Cho, Nam Sook'
'Jeon, Min Kyeong'

_publ_section_title
;
 1-Benzoyl-2-thiobiuret
;
_journal_coeditor_code IS5045
_journal_issue 2
_journal_name_full 'Acta Crystallographica Section E'
_journal_page_first o395
_journal_paper_doi 10.1107/S1600536812000621
_journal_volume 68
_journal_year 2012
_chemical_formula_iupac 'C9 H9 N3 O2 S'
_chemical_formula_moiety 'C9 H9 N3 O2 S'
_chemical_formula_sum 'C9 H9 N3 O2 S'
_chemical_formula_weight 223.25
_chemical_name_systematic
;
N-(carbamoylcarbamothioyl)benzamide
;
_space_group_IT_number 15
_symmetry_cell_setting monoclinic
_symmetry_space_group_name_Hall '-C 2yc'
_symmetry_space_group_name_H-M 'C 1 2/c 1'
_atom_sites_solution_hydrogens geom
_atom_sites_solution_primary direct
_atom_sites_solution_secondary difmap
_audit_creation_method 'WinGX routine CIF_UPDATE'
_cell_angle_alpha 90
_cell_angle_beta 106.6930(10)
_cell_angle_gamma 90
_cell_formula_units_Z 8
_cell_length_a 10.4583(3)
_cell_length_b 12.8103(4)
_cell_length_c 16.1830(5)
_cell_measurement_reflns_used 2609
_cell_measurement_temperature 296(2)
_cell_measurement_theta_max 28.51
_cell_measurement_theta_min 3.15
_cell_volume 2076.73(11)
_computing_cell_refinement 'SAINT (Bruker, 2002)'
_computing_data_collection 'SMART (Bruker, 2002)'
_computing_data_reduction 'SAINT (Bruker, 2002)'
_computing_molecular_graphics 'ORTEP-3 (Farrugia, 1997)'
_computing_publication_material 'WinGX (Farrugia, 1999)'
_computing_structure_refinement 'SHELXL97 (Sheldrick, 2008)'
_computing_structure_solution 'SHELXS97 (Sheldrick, 2008)'
_diffrn_ambient_temperature 296(2)
_diffrn_measured_fraction_theta_full 0.966
_diffrn_measured_fraction_theta_max 0.966
_diffrn_measurement_device_type 'Bruker SMART CCD area-detector'
_diffrn_measurement_method '\f and \w scans'
_diffrn_radiation_monochromator graphite
_diffrn_radiation_type MoK\a
_diffrn_radiation_wavelength 0.71073
_diffrn_reflns_av_R_equivalents 0.0368
_diffrn_reflns_limit_h_max 8
_diffrn_reflns_limit_h_min -12
_diffrn_reflns_limit_k_max 15
_diffrn_reflns_limit_k_min -13
_diffrn_reflns_limit_l_max 10
_diffrn_reflns_limit_l_min -19
_diffrn_reflns_number 7908
_diffrn_reflns_theta_full 25.49
_diffrn_reflns_theta_max 25.49
_diffrn_reflns_theta_min 2.62
_exptl_absorpt_coefficient_mu 0.295
_exptl_absorpt_correction_T_max 0.934
_exptl_absorpt_correction_T_min 0.911
_exptl_absorpt_correction_type multi-scan
_exptl_absorpt_process_details '(SADABS; Bruker, 2002)'
_exptl_crystal_colour yellow
_exptl_crystal_density_diffrn 1.428
_exptl_crystal_density_method 'not measured'
_exptl_crystal_description block
_exptl_crystal_F_000 928
_exptl_crystal_size_max 0.29
_exptl_crystal_size_mid 0.24
_exptl_crystal_size_min 0.21
_refine_diff_density_max 0.392
_refine_diff_density_min -0.477
_refine_ls_extinction_method none
_refine_ls_goodness_of_fit_ref 1.093
_refine_ls_hydrogen_treatment mixed
_refine_ls_matrix_type full
_refine_ls_number_parameters 152
_refine_ls_number_reflns 1866
_refine_ls_number_restraints 0
_refine_ls_restrained_S_all 1.093
_refine_ls_R_factor_all 0.0539
_refine_ls_R_factor_gt 0.0393
_refine_ls_shift/su_max 0
_refine_ls_shift/su_mean 0
_refine_ls_structure_factor_coef Fsqd
_refine_ls_weighting_details 'calc w=1/[\s^2^(Fo^2^)+(0.0586P)^2^+0.3051P] where P=(Fo^2^+2Fc^2^)/3'
_refine_ls_weighting_scheme calc
_refine_ls_wR_factor_ref 0.1136
_reflns_number_gt 1369
_reflns_number_total 1866
_reflns_threshold_expression I>2sigma(I)
_cod_data_source_file is5045.cif
_cod_data_source_block I
_cod_original_sg_symbol_H-M 'C 2/c'
_cod_database_code 2233530
_cod_database_fobs_code 2233530

loop_
_symmetry_equiv_pos_as_xyz
'x, y, z'
'-x, y, -z+1/2'
'x+1/2, y+1/2, z'
'-x+1/2, y+1/2, -z+1/2'
'-x, -y, -z'
'x, -y, z-1/2'
'-x+1/2, -y+1/2, -z'
'x+1/2, -y+1/2, z-1/2'

loop_
_atom_site_type_symbol
_atom_site_label
_atom_site_fract_x
_atom_site_fract_y
_atom_site_fract_z
_atom_site_U_iso_or_equiv
_atom_site_adp_type
_atom_site_calc_flag
_atom_site_refinement_flags
_atom_site_occupancy
C C1 0.61686(19) 0.18189(16) 0.04253(11) 0.0448(5) Uani d . 1
C C2 0.5827(2) 0.28638(18) 0.03339(13) 0.0552(6) Uani d . 1
H H2 0.5944 0.3279 0.0822 0.066 Uiso calc R 1
C C3 0.5314(2) 0.3297(2) -0.04751(14) 0.0660(7) Uani d . 1
H H3 0.5089 0.4001 -0.053 0.079 Uiso calc R 1
C C4 0.5136(2) 0.2690(2) -0.11972(13) 0.0667(7) Uani d . 1
H H4 0.4788 0.2983 -0.1742 0.08 Uiso calc R 1
C C5 0.5469(2) 0.1655(2) -0.11173(13) 0.0674(7) Uani d . 1
H H5 0.5345 0.1247 -0.1609 0.081 Uiso calc R 1
C C6 0.5988(2) 0.12116(19) -0.03144(12) 0.0587(6) Uani d . 1
H H6 0.6217 0.0508 -0.0266 0.07 Uiso calc R 1
C C7 0.6705(2) 0.14132(16) 0.13236(11) 0.0470(5) Uani d . 1
O O8 0.67319(17) 0.19421(11) 0.19501(8) 0.0635(5) Uani d . 1
N N9 0.71681(18) 0.03965(14) 0.13835(10) 0.0505(5) Uani d . 1
H H9 0.718(2) 0.0044(17) 0.0909(16) 0.069(7) Uiso d . 1
C C10 0.7608(2) -0.02204(16) 0.21000(12) 0.0483(5) Uani d . 1
S S11 0.77062(8) 0.00861(5) 0.31016(3) 0.0797(3) Uani d . 1
N N12 0.79787(18) -0.12067(14) 0.19313(10) 0.0521(5) Uani d . 1
H H12 0.8182(19) -0.1644(17) 0.2370(13) 0.048(6) Uiso d . 1
C C13 0.7888(2) -0.16766(17) 0.11369(12) 0.0487(5) Uani d . 1
O O14 0.75791(17) -0.11737(11) 0.04566(8) 0.0623(5) Uani d . 1
N N15 0.8183(2) -0.26820(15) 0.11896(13) 0.0567(5) Uani d . 1
H H15A 0.821(2) -0.307(2) 0.1667(17) 0.079(8) Uiso d . 1
H H15B 0.799(2) -0.3006(19) 0.0700(16) 0.073(7) Uiso d . 1

loop_
_atom_site_aniso_label
_atom_site_aniso_U_11
_atom_site_aniso_U_22
_atom_site_aniso_U_33
_atom_site_aniso_U_12
_atom_site_aniso_U_13
_atom_site_aniso_U_23
C1 0.0499(12) 0.0499(13) 0.0359(9) -0.0032(9) 0.0143(8) -0.0002(8)
C2 0.0676(14) 0.0537(14) 0.0420(10) 0.0019(11) 0.0121(10) 0.0022(9)
C3 0.0755(16) 0.0629(16) 0.0553(13) 0.0088(12) 0.0120(11) 0.0133(11)
C4 0.0681(15) 0.089(2) 0.0405(11) 0.0116(14) 0.0108(10) 0.0141(11)
C5 0.0719(15) 0.091(2) 0.0353(10) 0.0112(14) 0.0090(10) -0.0051(11)
C6 0.0728(14) 0.0609(14) 0.0390(10) 0.0069(11) 0.0106(10) -0.0048(9)
C7 0.0595(12) 0.0436(12) 0.0370(10) -0.0049(9) 0.0123(9) -0.0008(8)
O8 0.1056(13) 0.0474(9) 0.0352(7) 0.0069(8) 0.0168(7) -0.0053(6)
N9 0.0797(13) 0.0404(11) 0.0314(8) -0.0001(9) 0.0160(8) -0.0016(7)
C10 0.0670(13) 0.0382(12) 0.0379(10) -0.0111(9) 0.0122(9) -0.0014(8)
S11 0.1564(8) 0.0453(4) 0.0330(3) 0.0008(4) 0.0199(3) -0.0030(2)
N12 0.0813(13) 0.0401(10) 0.0338(8) -0.0013(9) 0.0148(8) 0.0025(7)
C13 0.0654(13) 0.0445(13) 0.0395(10) 0.0004(10) 0.0206(9) -0.0001(8)
O14 0.1069(13) 0.0474(9) 0.0381(7) 0.0104(8) 0.0296(7) 0.0046(6)
N15 0.0886(14) 0.0447(12) 0.0414(10) 0.0072(10) 0.0262(9) 0.0034(8)

loop_
_atom_type_symbol
_atom_type_description
_atom_type_scat_dispersion_real
_atom_type_scat_dispersion_imag
_atom_type_scat_source
C C 0.0033 0.0016 'International Tables Vol C Tables 4.2.6.8 and 6.1.1.4'
H H 0 0 'International Tables Vol C Tables 4.2.6.8 and 6.1.1.4'
N N 0.0061 0.0033 'International Tables Vol C Tables 4.2.6.8 and 6.1.1.4'
O O 0.0106 0.006 'International Tables Vol C Tables 4.2.6.8 and 6.1.1.4'
S S 0.1246 0.1234 'International Tables Vol C Tables 4.2.6.8 and 6.1.1.4'

loop_
_geom_angle_atom_site_label_1
_geom_angle_atom_site_label_2
_geom_angle_atom_site_label_3
_geom_angle
C2 C1 C6 118.77(18)
C2 C1 C7 117.03(17)
C6 C1 C7 124.20(19)
C3 C2 C1 120.6(2)
C3 C2 H2 119.7
C1 C2 H2 119.7
C4 C3 C2 120.1(2)
C4 C3 H3 120
C2 C3 H3 120
C5 C4 C3 120.0(2)
C5 C4 H4 120
C3 C4 H4 120
C4 C5 C6 120.6(2)
C4 C5 H5 119.7
C6 C5 H5 119.7
C5 C6 C1 119.9(2)
C5 C6 H6 120
C1 C6 H6 120
O8 C7 N9 122.94(17)
O8 C7 C1 122.10(19)
N9 C7 C1 114.96(16)
C10 N9 C7 128.94(17)
C10 N9 H9 110.5(15)
C7 N9 H9 120.5(14)
N9 C10 N12 114.10(17)
N9 C10 S11 127.48(17)
N12 C10 S11 118.40(15)
C10 N12 C13 129.15(17)
C10 N12 H12 116.3(13)
C13 N12 H12 113.8(13)
O14 C13 N15 124.21(19)
O14 C13 N12 121.74(19)
N15 C13 N12 114.05(18)
C13 N15 H15A 122.3(16)
C13 N15 H15B 114.8(16)
H15A N15 H15B 117(2)

loop_
_geom_bond_atom_site_label_1
_geom_bond_atom_site_label_2
_geom_bond_distance
C1 C2 1.382(3)
C1 C6 1.394(3)
C1 C7 1.493(2)
C2 C3 1.381(3)
C2 H2 0.93
C3 C4 1.371(3)
C3 H3 0.93
C4 C5 1.368(3)
C4 H4 0.93
C5 C6 1.379(3)
C5 H5 0.93
C6 H6 0.93
C7 O8 1.213(2)
C7 N9 1.383(3)
N9 C10 1.369(2)
N9 H9 0.89(2)
C10 N12 1.372(3)
C10 S11 1.642(2)
N12 C13 1.398(2)
N12 H12 0.88(2)
C13 O14 1.236(2)
C13 N15 1.321(3)
N15 H15A 0.91(3)
N15 H15B 0.87(3)

loop_
_geom_hbond_atom_site_label_D
_geom_hbond_atom_site_label_H
_geom_hbond_atom_site_label_A
_geom_hbond_site_symmetry_A
_geom_hbond_distance_DH
_geom_hbond_distance_HA
_geom_hbond_distance_DA
_geom_hbond_angle_DHA
N9 H9 O14 . 0.89(2) 1.82(2) 2.617(2) 147(2)
N12 H12 O8 4_645 0.88(2) 2.11(2) 2.946(2) 158.7(18)
N15 H15A O8 4_645 0.91(3) 2.22(3) 3.025(2) 147(2)
N15 H15A S11 4_645 0.91(3) 2.61(3) 3.312(2) 134(2)
N15 H15B O14 7_645 0.87(3) 2.08(3) 2.943(2) 177(2)

loop_
_cod_related_entry_id
_cod_related_entry_database
_cod_related_entry_code
1 ChemSpider 2017161
